data_4071564
loop_
_publ_author_name
'Lorber, Christian'
'Choukroun, Robert'
'Vendier, Laure'

_publ_section_title
;
 Reactivity of B(C6F5)3with Simple Early Transition Metal Alkoxides:
 Alkoxide-Aryl Exchange, THF Ring-Opening, or Acetonitrile CC Coupling
;
_journal_issue 19
_journal_name_full Organometallics
_journal_page_first 5017
_journal_paper_doi 10.1021/om800234z
_journal_volume 27
_journal_year 2008
_chemical_compound_source 'synthesis as described'
_chemical_formula_moiety 'C64 H136 N4 O14 Zr4'
_chemical_formula_sum 'C64 H136 N4 O14 Zr4'
_chemical_formula_weight 1550.65
_chemical_name_systematic
;
 ?
;
_space_group_IT_number 14
_symmetry_cell_setting monoclinic
_symmetry_Int_Tables_number 14
_symmetry_space_group_name_Hall '-P 2yn'
_symmetry_space_group_name_H-M 'P 1 21/n 1'
_atom_sites_solution_hydrogens geom
_atom_sites_solution_primary direct
_atom_sites_solution_secondary difmap
_cell_angle_alpha 90
_cell_angle_beta 103.676(4)
_cell_angle_gamma 90
_cell_formula_units_Z 2
_cell_length_a 14.1142(5)
_cell_length_b 15.6865(5)
_cell_length_c 18.9583(6)
_cell_measurement_reflns_used 15300
_cell_measurement_temperature 180
_cell_measurement_theta_max 32.0038
_cell_measurement_theta_min 2.6882
_cell_measurement_wavelength 0.71073
_cell_volume 4078.4(2)
_computing_cell_refinement 'CrysAlis RED, Oxford Diffraction Ltd.'
_computing_data_collection 'CrysAlis CCD, Oxford Diffraction Ltd.'
_computing_data_reduction 'CrysAlis RED, Oxford Diffraction Ltd.'
_computing_molecular_graphics 'Ortep-3 for Windows (Farrugia, 1997)'
_computing_publication_material 'WinGX publication routines (Farrugia, 1999)'
_computing_structure_refinement 'SHELXL-97 (Sheldrick, 1997)'
_computing_structure_solution 'SIR92 (Giacovazzo et al, 1993)'
_diffrn_ambient_temperature 180
_diffrn_measured_fraction_theta_full 0.948
_diffrn_measured_fraction_theta_max 0.948
_diffrn_measurement_device_type 'Oxford-Diffraction XCALIBUR'
_diffrn_measurement_method \w-\f
_diffrn_radiation_monochromator graphite
_diffrn_radiation_source 'fine-focus sealed tube'
_diffrn_radiation_type MoK\a
_diffrn_radiation_wavelength 0.71073
_diffrn_reflns_av_R_equivalents 0.0464
_diffrn_reflns_av_unetI/netI 0.0822
_diffrn_reflns_limit_h_max 20
_diffrn_reflns_limit_h_min -17
_diffrn_reflns_limit_k_max 22
_diffrn_reflns_limit_k_min -23
_diffrn_reflns_limit_l_max 28
_diffrn_reflns_limit_l_min -27
_diffrn_reflns_number 43674
_diffrn_reflns_theta_full 32.1
_diffrn_reflns_theta_max 32.1
_diffrn_reflns_theta_min 2.69
_diffrn_standards_decay_% 0
_diffrn_standards_interval_count 0
_diffrn_standards_interval_time 0
_diffrn_standards_number 0
_exptl_absorpt_coefficient_mu 0.551
_exptl_absorpt_correction_T_max 0.8943
_exptl_absorpt_correction_T_min 0.8128
_exptl_absorpt_correction_type refdelf
_exptl_absorpt_process_details
;
        (See: Walker, N. & Stuart, D. (1983) Acta Cryst. A39, 158-166)
;
_exptl_crystal_colour colourless
_exptl_crystal_density_diffrn 1.263
_exptl_crystal_density_method 'not measured'
_exptl_crystal_description block
_exptl_crystal_F_000 1640
_exptl_crystal_size_max 0.35
_exptl_crystal_size_mid 0.25
_exptl_crystal_size_min 0.2
_refine_diff_density_max 0.842
_refine_diff_density_min -0.694
_refine_diff_density_rms 0.112
_refine_ls_extinction_method none
_refine_ls_goodness_of_fit_ref 1.081
_refine_ls_hydrogen_treatment mixed
_refine_ls_matrix_type full
_refine_ls_number_parameters 413
_refine_ls_number_reflns 13539
_refine_ls_number_restraints 1
_refine_ls_restrained_S_all 1.081
_refine_ls_R_factor_all 0.0916
_refine_ls_R_factor_gt 0.037
_refine_ls_shift/su_max 0.001
_refine_ls_shift/su_mean 0
_refine_ls_structure_factor_coef Fsqd
_refine_ls_weighting_details 'calc w=1/[\s^2^(Fo^2^)+(0.0615P)^2^+0.0000P] where P=(Fo^2^+2Fc^2^)/3'
_refine_ls_weighting_scheme calc
_refine_ls_wR_factor_gt 0.0948
_refine_ls_wR_factor_ref 0.133
_reflns_number_gt 7605
_reflns_number_total 13539
_reflns_threshold_expression >2\s(I)
_cod_data_source_file om800234z_si_002.cif
_cod_data_source_block (5)
_cod_database_code 4071564

loop_
_symmetry_equiv_pos_as_xyz
'x, y, z'
'-x+1/2, y+1/2, -z+1/2'
'-x, -y, -z'
'x-1/2, -y-1/2, z-1/2'

loop_
_atom_site_label
_atom_site_type_symbol
_atom_site_fract_x
_atom_site_fract_y
_atom_site_fract_z
_atom_site_U_iso_or_equiv
_atom_site_adp_type
_atom_site_occupancy
_atom_site_symmetry_multiplicity
_atom_site_calc_flag
_atom_site_refinement_flags
C1 C 0.8043(2) 0.58147(19) 0.12897(17) 0.0395(7) Uani 1 1 d .
C2 C 0.8714(3) 0.6343(3) 0.1864(2) 0.0603(10) Uani 1 1 d .
H2A H 0.908 0.6727 0.1637 0.09 Uiso 1 1 calc R
H2B H 0.9153 0.5974 0.2191 0.09 Uiso 1 1 calc R
H2C H 0.8334 0.6665 0.2129 0.09 Uiso 1 1 calc R
C3 C 0.8603(3) 0.5326(2) 0.0825(2) 0.0635(11) Uani 1 1 d .
H3A H 0.8153 0.5014 0.0457 0.095 Uiso 1 1 calc R
H3B H 0.9046 0.4936 0.1125 0.095 Uiso 1 1 calc R
H3C H 0.8962 0.572 0.0601 0.095 Uiso 1 1 calc R
C4 C 0.7486(3) 0.5178(2) 0.16341(19) 0.0493(9) Uani 1 1 d .
H4A H 0.7107 0.5475 0.1915 0.074 Uiso 1 1 calc R
H4B H 0.7937 0.4802 0.1945 0.074 Uiso 1 1 calc R
H4C H 0.7061 0.4851 0.1261 0.074 Uiso 1 1 calc R
C5 C 0.7271(2) 0.88501(17) 0.11345(15) 0.0343(6) Uani 1 1 d .
C6 C 0.8014(2) 0.8665(2) 0.18358(17) 0.0467(8) Uani 1 1 d .
H6A H 0.7705 0.8365 0.2162 0.07 Uiso 1 1 calc R
H6B H 0.828 0.9191 0.2055 0.07 Uiso 1 1 calc R
H6C H 0.8529 0.8321 0.1735 0.07 Uiso 1 1 calc R
C7 C 0.6391(3) 0.9276(2) 0.1290(2) 0.0499(9) Uani 1 1 d .
H7A H 0.5909 0.9357 0.0844 0.075 Uiso 1 1 calc R
H7B H 0.6574 0.9819 0.1514 0.075 Uiso 1 1 calc R
H7C H 0.6126 0.8925 0.1611 0.075 Uiso 1 1 calc R
C8 C 0.7722(3) 0.94065(19) 0.06466(17) 0.0443(8) Uani 1 1 d .
H8A H 0.824 0.9101 0.051 0.067 Uiso 1 1 calc R
H8B H 0.7977 0.9916 0.0902 0.067 Uiso 1 1 calc R
H8C H 0.7233 0.9555 0.0219 0.067 Uiso 1 1 calc R
C9 C 0.5453(2) 0.62953(19) -0.06561(15) 0.0337(6) Uani 1 1 d .
C10 C 0.5737(2) 0.54801(18) -0.04907(16) 0.0360(7) Uani 1 1 d .
H10 H 0.6323 0.5383 -0.0154 0.043 Uiso 1 1 calc R
C11 C 0.4619(3) 0.6483(2) -0.13031(18) 0.0540(9) Uani 1 1 d .
H11A H 0.4094 0.6743 -0.114 0.081 Uiso 1 1 calc R
H11B H 0.4397 0.596 -0.1551 0.081 Uiso 1 1 calc R
H11C H 0.4839 0.6863 -0.1628 0.081 Uiso 1 1 calc R
C13 C 0.7951(3) 0.5877(2) -0.1307(2) 0.0555(10) Uani 1 1 d .
C14 C 0.8226(5) 0.4987(3) -0.1066(3) 0.107(2) Uani 1 1 d .
H14A H 0.8801 0.4996 -0.0677 0.16 Uiso 1 1 calc R
H14B H 0.8351 0.4665 -0.1465 0.16 Uiso 1 1 calc R
H14C H 0.7701 0.4727 -0.0901 0.16 Uiso 1 1 calc R
C15 C 0.7025(3) 0.5874(3) -0.1903(2) 0.0832(14) Uani 1 1 d .
H15A H 0.6517 0.5592 -0.1733 0.125 Uiso 1 1 calc R
H15B H 0.7137 0.5578 -0.2319 0.125 Uiso 1 1 calc R
H15C H 0.6832 0.645 -0.2034 0.125 Uiso 1 1 calc R
C16 C 0.8744(4) 0.6295(4) -0.1595(3) 0.1030(18) Uani 1 1 d .
H16A H 0.8544 0.686 -0.176 0.155 Uiso 1 1 calc R
H16B H 0.8862 0.5966 -0.1993 0.155 Uiso 1 1 calc R
H16C H 0.9331 0.6324 -0.1217 0.155 Uiso 1 1 calc R
C17 C 0.9946(3) 0.7791(3) 0.0451(3) 0.0622(11) Uani 1 1 d .
C18 C 1.0501(3) 0.6951(4) 0.0468(4) 0.125(3) Uani 1 1 d .
H18A H 1.0401 0.6606 0.0863 0.187 Uiso 1 1 calc R
H18B H 1.1184 0.7067 0.0534 0.187 Uiso 1 1 calc R
H18C H 1.0266 0.6653 0.0019 0.187 Uiso 1 1 calc R
C19 C 1.0015(3) 0.8305(4) -0.0193(3) 0.0931(16) Uani 1 1 d .
H19A H 0.9657 0.8027 -0.0626 0.14 Uiso 1 1 calc R
H19B H 1.0687 0.8357 -0.0211 0.14 Uiso 1 1 calc R
H19C H 0.9746 0.8861 -0.0158 0.14 Uiso 1 1 calc R
C20 C 1.0340(3) 0.8287(4) 0.1143(2) 0.0854(15) Uani 1 1 d .
H20A H 0.998 0.8808 0.1132 0.128 Uiso 1 1 calc R
H20B H 1.1016 0.8416 0.1183 0.128 Uiso 1 1 calc R
H20C H 1.0276 0.7952 0.1553 0.128 Uiso 1 1 calc R
C21 C 0.6841(3) 0.8724(2) -0.13534(18) 0.0577(10) Uani 1 1 d .
C22 C 0.5880(3) 0.9088(3) -0.1231(2) 0.0750(13) Uani 1 1 d .
H22A H 0.5421 0.8633 -0.1246 0.112 Uiso 1 1 calc R
H22B H 0.5619 0.9495 -0.1605 0.112 Uiso 1 1 calc R
H22C H 0.6001 0.9363 -0.0766 0.112 Uiso 1 1 calc R
C23 C 0.6618(5) 0.8265(3) -0.2070(2) 0.106(2) Uani 1 1 d .
H23A H 0.7214 0.8058 -0.2169 0.158 Uiso 1 1 calc R
H23B H 0.6308 0.865 -0.2447 0.158 Uiso 1 1 calc R
H23C H 0.6192 0.7794 -0.205 0.158 Uiso 1 1 calc R
C24 C 0.7564(4) 0.9438(3) -0.1345(2) 0.0861(15) Uani 1 1 d .
H24A H 0.7719 0.9702 -0.0874 0.129 Uiso 1 1 calc R
H24B H 0.7285 0.9855 -0.1705 0.129 Uiso 1 1 calc R
H24C H 0.8148 0.9212 -0.1449 0.129 Uiso 1 1 calc R
C25 C 0.6275(3) 0.7012(2) 0.27960(17) 0.0462(8) Uani 1 1 d .
C26 C 0.6023(4) 0.7879(3) 0.3017(2) 0.0797(15) Uani 1 1 d .
H26A H 0.6538 0.8269 0.299 0.12 Uiso 1 1 calc R
H26B H 0.5944 0.786 0.3506 0.12 Uiso 1 1 calc R
H26C H 0.5426 0.8066 0.2697 0.12 Uiso 1 1 calc R
C27 C 0.5484(4) 0.6372(3) 0.2798(2) 0.0941(18) Uani 1 1 d .
H27A H 0.489 0.6557 0.2474 0.141 Uiso 1 1 calc R
H27B H 0.5385 0.6322 0.3281 0.141 Uiso 1 1 calc R
H27C H 0.5672 0.5829 0.2642 0.141 Uiso 1 1 calc R
C28 C 0.7201(4) 0.6718(3) 0.3304(2) 0.0900(15) Uani 1 1 d .
H28A H 0.7377 0.6167 0.3154 0.135 Uiso 1 1 calc R
H28B H 0.7106 0.6682 0.3788 0.135 Uiso 1 1 calc R
H28C H 0.7714 0.7117 0.3293 0.135 Uiso 1 1 calc R
C29 C 0.3875(3) 0.7884(2) 0.0646(2) 0.0602(11) Uani 1 1 d .
C30 C 0.3599(4) 0.8230(5) 0.1292(4) 0.144(3) Uani 1 1 d .
H30A H 0.3523 0.777 0.1609 0.216 Uiso 1 1 calc R
H30B H 0.2994 0.8534 0.1145 0.216 Uiso 1 1 calc R
H30C H 0.4098 0.861 0.1544 0.216 Uiso 1 1 calc R
C31 C 0.3825(4) 0.8599(3) 0.0085(3) 0.111(2) Uani 1 1 d .
H31A H 0.4284 0.9038 0.0285 0.166 Uiso 1 1 calc R
H31B H 0.3179 0.8834 -0.0038 0.166 Uiso 1 1 calc R
H31C H 0.3982 0.8372 -0.0344 0.166 Uiso 1 1 calc R
C32 C 0.3285(3) 0.7141(3) 0.0267(3) 0.0897(17) Uani 1 1 d .
H32A H 0.359 0.6917 -0.0095 0.135 Uiso 1 1 calc R
H32B H 0.2638 0.7331 0.0041 0.135 Uiso 1 1 calc R
H32C H 0.3252 0.6704 0.0615 0.135 Uiso 1 1 calc R
C33 C 0.5188(2) 0.47812(18) -0.08044(16) 0.0334(6) Uani 1 1 d .
O1 O 0.73543(13) 0.63786(11) 0.08246(10) 0.0296(4) Uani 1 1 d .
O2 O 0.69694(13) 0.80499(11) 0.07624(10) 0.0283(4) Uani 1 1 d .
N1 N 0.58966(17) 0.69580(13) -0.02573(12) 0.0287(5) Uani 1 1 d D
HN1 H 0.5565(19) 0.7433(14) -0.0454(15) 0.034 Uiso 1 1 d D
O4 O 0.78000(16) 0.63594(13) -0.07049(12) 0.0441(5) Uani 1 1 d .
O5 O 0.89510(15) 0.75912(15) 0.03900(12) 0.0452(5) Uani 1 1 d .
O6 O 0.72238(16) 0.81526(12) -0.07933(11) 0.0398(5) Uani 1 1 d .
O7 O 0.64332(14) 0.70602(12) 0.20790(10) 0.0315(4) Uani 1 1 d .
O8 O 0.48642(14) 0.76261(12) 0.08521(12) 0.0368(5) Uani 1 1 d .
N2 N 0.52557(18) 0.58232(14) 0.10143(13) 0.0342(5) Uani 1 1 d .
Zr1 Zr 0.76137(2) 0.726826(17) -0.006328(14) 0.02964(8) Uani 1 1 d .
Zr2 Zr 0.611260(19) 0.707830(16) 0.103506(14) 0.02468(8) Uani 1 1 d .

loop_
_atom_site_aniso_label
_atom_site_aniso_U_11
_atom_site_aniso_U_22
_atom_site_aniso_U_33
_atom_site_aniso_U_23
_atom_site_aniso_U_13
_atom_site_aniso_U_12
C1 0.0330(16) 0.0405(17) 0.0432(18) 0.0115(13) 0.0056(13) 0.0113(13)
C2 0.046(2) 0.067(2) 0.058(2) 0.0172(19) -0.0062(18) 0.0064(19)
C3 0.059(2) 0.065(2) 0.072(3) 0.024(2) 0.026(2) 0.038(2)
C4 0.054(2) 0.0392(17) 0.055(2) 0.0188(15) 0.0141(17) 0.0102(15)
C5 0.0487(18) 0.0243(13) 0.0311(15) -0.0044(11) 0.0122(13) -0.0071(12)
C6 0.053(2) 0.0455(18) 0.0367(17) -0.0035(14) 0.0006(15) -0.0144(16)
C7 0.059(2) 0.0304(16) 0.062(2) -0.0163(15) 0.0168(18) -0.0043(15)
C8 0.061(2) 0.0318(16) 0.0415(18) -0.0052(13) 0.0139(16) -0.0142(15)
C9 0.0328(15) 0.0395(16) 0.0269(14) -0.0020(12) 0.0036(12) -0.0026(13)
C10 0.0418(17) 0.0310(15) 0.0342(16) -0.0013(12) 0.0071(13) 0.0003(13)
C11 0.058(2) 0.048(2) 0.0431(19) -0.0022(15) -0.0138(17) -0.0022(17)
C13 0.080(3) 0.049(2) 0.052(2) -0.0121(16) 0.045(2) 0.0052(19)
C14 0.193(6) 0.051(3) 0.099(4) -0.008(2) 0.079(4) 0.037(3)
C15 0.101(4) 0.099(4) 0.056(3) -0.029(2) 0.031(3) -0.001(3)
C16 0.120(4) 0.119(4) 0.099(4) -0.020(3) 0.084(4) -0.020(4)
C17 0.0300(18) 0.077(3) 0.082(3) 0.016(2) 0.0171(19) -0.0031(18)
C18 0.047(3) 0.112(5) 0.227(8) 0.025(5) 0.058(4) 0.014(3)
C19 0.071(3) 0.118(4) 0.103(4) 0.018(3) 0.046(3) -0.029(3)
C20 0.043(2) 0.141(4) 0.068(3) -0.005(3) 0.006(2) -0.030(3)
C21 0.090(3) 0.0416(19) 0.0366(18) 0.0089(15) 0.0054(19) -0.0024(19)
C22 0.073(3) 0.068(3) 0.066(3) 0.010(2) -0.018(2) 0.008(2)
C23 0.185(6) 0.079(3) 0.038(2) 0.003(2) 0.000(3) 0.020(4)
C24 0.135(4) 0.065(3) 0.061(3) 0.031(2) 0.027(3) -0.013(3)
C25 0.063(2) 0.0492(19) 0.0269(15) -0.0006(13) 0.0123(15) -0.0130(17)
C26 0.140(5) 0.060(3) 0.053(3) -0.0096(19) 0.052(3) 0.009(3)
C27 0.138(5) 0.104(4) 0.054(3) -0.017(2) 0.050(3) -0.064(3)
C28 0.117(4) 0.110(4) 0.036(2) 0.011(2) 0.004(2) 0.019(3)
C29 0.0329(18) 0.065(2) 0.077(3) -0.013(2) 0.0026(18) 0.0204(17)
C30 0.075(4) 0.211(7) 0.153(6) -0.048(6) 0.044(4) 0.058(4)
C31 0.088(4) 0.066(3) 0.147(5) 0.013(3) -0.035(3) 0.023(3)
C32 0.033(2) 0.079(3) 0.147(5) 0.010(3) 0.000(3) -0.005(2)
C33 0.0388(16) 0.0303(14) 0.0345(15) -0.0030(12) 0.0155(13) -0.0021(12)
O1 0.0305(10) 0.0284(10) 0.0293(10) 0.0059(8) 0.0057(8) 0.0060(8)
O2 0.0344(11) 0.0238(9) 0.0272(9) -0.0014(7) 0.0085(8) -0.0040(8)
N1 0.0315(12) 0.0228(11) 0.0278(12) -0.0008(9) -0.0009(10) 0.0011(9)
O4 0.0571(14) 0.0382(12) 0.0440(13) -0.0019(10) 0.0258(11) 0.0067(10)
O5 0.0308(11) 0.0576(14) 0.0488(14) 0.0074(11) 0.0124(10) -0.0027(10)
O6 0.0542(14) 0.0350(11) 0.0303(11) 0.0084(9) 0.0104(10) -0.0008(10)
O7 0.0379(11) 0.0337(10) 0.0231(9) -0.0030(8) 0.0072(8) -0.0047(8)
O8 0.0266(10) 0.0351(11) 0.0473(13) -0.0042(9) 0.0059(9) 0.0059(9)
N2 0.0421(14) 0.0297(12) 0.0310(13) -0.0025(10) 0.0091(11) -0.0027(11)
Zr1 0.03043(15) 0.03181(15) 0.02794(14) 0.00185(10) 0.00944(11) 0.00083(11)
Zr2 0.02481(14) 0.02451(13) 0.02432(13) -0.00171(10) 0.00501(10) 0.00019(10)

loop_
_atom_type_symbol
_atom_type_description
_atom_type_scat_dispersion_real
_atom_type_scat_dispersion_imag
_atom_type_scat_source
C C 0.0033 0.0016 'International Tables Vol C Tables 4.2.6.8 and 6.1.1.4'
H H 0 0 'International Tables Vol C Tables 4.2.6.8 and 6.1.1.4'
O O 0.0106 0.006 'International Tables Vol C Tables 4.2.6.8 and 6.1.1.4'
Zr Zr -2.9673 0.5597 'International Tables Vol C Tables 4.2.6.8 and 6.1.1.4'
N N 0.0061 0.0033 'International Tables Vol C Tables 4.2.6.8 and 6.1.1.4'

loop_
_geom_angle_atom_site_label_1
_geom_angle_atom_site_label_2
_geom_angle_atom_site_label_3
_geom_angle
_geom_angle_site_symmetry_1
O1 C1 C2 108.6(2) .
O1 C1 C4 108.9(2) .
C2 C1 C4 110.7(3) .
O1 C1 C3 108.7(3) .
C2 C1 C3 111.7(3) .
C4 C1 C3 108.1(3) .
O2 C5 C7 108.6(2) .
O2 C5 C6 108.8(2) .
C7 C5 C6 110.3(3) .
O2 C5 C8 108.5(2) .
C7 C5 C8 110.5(3) .
C6 C5 C8 110.1(3) .
N1 C9 C10 121.7(3) .
N1 C9 C11 118.2(3) .
C10 C9 C11 120.1(3) .
C9 C10 C33 122.7(3) .
O4 C13 C14 109.2(3) .
O4 C13 C16 108.9(3) .
C14 C13 C16 110.9(4) .
O4 C13 C15 109.4(3) .
C14 C13 C15 110.0(4) .
C16 C13 C15 108.4(4) .
O5 C17 C19 108.0(3) .
O5 C17 C20 109.9(3) .
C19 C17 C20 110.5(4) .
O5 C17 C18 107.7(3) .
C19 C17 C18 110.6(4) .
C20 C17 C18 110.1(4) .
O6 C21 C23 109.9(3) .
O6 C21 C24 109.2(3) .
C23 C21 C24 111.2(4) .
O6 C21 C22 108.7(3) .
C23 C21 C22 108.1(4) .
C24 C21 C22 109.9(3) .
O7 C25 C26 108.6(3) .
O7 C25 C27 108.7(3) .
C26 C25 C27 112.5(4) .
O7 C25 C28 108.5(3) .
C26 C25 C28 109.2(3) .
C27 C25 C28 109.2(4) .
O8 C29 C30 108.3(4) .
O8 C29 C32 107.9(3) .
C30 C29 C32 117.0(5) .
O8 C29 C31 106.3(3) .
C30 C29 C31 109.2(4) .
C32 C29 C31 107.6(4) .
N2 C33 C10 175.0(3) 3_665
C1 O1 Zr2 130.35(17) .
C1 O1 Zr1 128.40(17) .
Zr2 O1 Zr1 95.92(7) .
C5 O2 Zr2 129.17(16) .
C5 O2 Zr1 131.51(16) .
Zr2 O2 Zr1 97.07(7) .
C9 N1 Zr2 124.19(18) .
C9 N1 Zr1 123.84(19) .
Zr2 N1 Zr1 87.02(7) .
C13 O4 Zr1 164.4(2) .
C17 O5 Zr1 158.8(2) .
C21 O6 Zr1 172.8(2) .
C25 O7 Zr2 157.9(2) .
C29 O8 Zr2 169.0(2) .
C33 N2 Zr2 161.3(2) 3_665
O4 Zr1 O6 97.82(9) .
O4 Zr1 O5 102.00(10) .
O6 Zr1 O5 102.13(9) .
O4 Zr1 O1 94.73(8) .
O6 Zr1 O1 153.31(8) .
O5 Zr1 O1 98.13(8) .
O4 Zr1 O2 160.39(8) .
O6 Zr1 O2 90.75(8) .
O5 Zr1 O2 93.33(8) .
O1 Zr1 O2 70.78(6) .
O4 Zr1 N1 92.09(9) .
O6 Zr1 N1 86.01(8) .
O5 Zr1 N1 162.47(9) .
O1 Zr1 N1 70.04(7) .
O2 Zr1 N1 70.84(7) .
O4 Zr1 Zr2 122.09(6) .
O6 Zr1 Zr2 113.31(6) .
O5 Zr1 Zr2 116.28(7) .
O1 Zr1 Zr2 40.90(4) .
O2 Zr1 Zr2 38.60(4) .
N1 Zr1 Zr2 46.37(5) .
O8 Zr2 O7 100.10(9) .
O8 Zr2 O2 100.93(8) .
O7 Zr2 O2 104.88(8) .
O8 Zr2 O1 159.32(8) .
O7 Zr2 O1 100.19(8) .
O2 Zr2 O1 77.55(7) .
O8 Zr2 N2 85.62(8) .
O7 Zr2 N2 89.99(8) .
O2 Zr2 N2 162.24(8) .
O1 Zr2 N2 90.46(8) .
O8 Zr2 N1 87.77(9) .
O7 Zr2 N1 171.88(8) .
O2 Zr2 N1 75.28(7) .
O1 Zr2 N1 71.83(7) .
N2 Zr2 N1 88.62(8) .
O8 Zr2 Zr1 122.85(7) .
O7 Zr2 Zr1 128.14(6) .
O2 Zr2 Zr1 44.33(5) .
O1 Zr2 Zr1 43.18(5) .
N2 Zr2 Zr1 118.44(6) .
N1 Zr2 Zr1 46.61(6) .

loop_
_geom_bond_atom_site_label_1
_geom_bond_atom_site_label_2
_geom_bond_distance
_geom_bond_site_symmetry_2
C1 O1 1.449(3) .
C1 C2 1.511(5) .
C1 C4 1.511(4) .
C1 C3 1.522(5) .
C5 O2 1.454(3) .
C5 C7 1.500(4) .
C5 C6 1.514(4) .
C5 C8 1.516(4) .
C9 N1 1.349(3) .
C9 C10 1.354(4) .
C9 C11 1.514(4) .
C10 C33 1.392(4) .
C13 O4 1.428(4) .
C13 C14 1.492(5) .
C13 C16 1.506(5) .
C13 C15 1.512(6) .
C17 O5 1.416(4) .
C17 C19 1.486(6) .
C17 C20 1.513(6) .
C17 C18 1.530(6) .
C21 O6 1.397(4) .
C21 C23 1.503(5) .
C21 C24 1.513(6) .
C21 C22 1.539(6) .
C25 O7 1.431(4) .
C25 C26 1.490(5) .
C25 C27 1.501(5) .
C25 C28 1.501(5) .
C29 O8 1.417(4) .
C29 C30 1.474(7) .
C29 C32 1.512(6) .
C29 C31 1.537(7) .
C33 N2 1.154(3) 3_665
O1 Zr2 2.1832(18) .
O1 Zr1 2.2817(18) .
O2 Zr2 2.0852(18) .
O2 Zr1 2.3353(18) .
N1 Zr2 2.404(2) .
N1 Zr1 2.413(2) .
O4 Zr1 1.932(2) .
O5 Zr1 1.947(2) .
O6 Zr1 1.9449(19) .
O7 Zr2 1.9233(18) .
O8 Zr2 1.9168(19) .
N2 C33 1.154(3) 3_665
N2 Zr2 2.306(2) .
Zr1 Zr2 3.3166(4) .
